data_2231267
loop_
_publ_author_name
'Jamal, Rifat Ara'
'Ashiq, Uzma'
'Yousuf, Sammer'
'ul Ain, Qurrat'

_publ_section_title
;
 3-Amino-<i>N</i>'-(2-oxoindolin-3-ylidene)benzohydrazide
;
_journal_coeditor_code PV2431
_journal_issue 8
_journal_name_full 'Acta Crystallographica Section E'
_journal_page_first o2166
_journal_paper_doi 10.1107/S1600536811029242
_journal_volume 67
_journal_year 2011
_chemical_formula_iupac 'C15 H12 N4 O2'
_chemical_formula_moiety 'C15 H12 N4 O2'
_chemical_formula_sum 'C15 H12 N4 O2'
_chemical_formula_weight 280.29
_chemical_name_systematic
;
3-Amino-<i>N</i>'-(2-oxoindolin-3-ylidene)benzohydrazide
;
_space_group_IT_number 14
_symmetry_cell_setting monoclinic
_symmetry_space_group_name_Hall '-P 2ybc'
_symmetry_space_group_name_H-M 'P 1 21/c 1'
_atom_sites_solution_hydrogens geom
_atom_sites_solution_primary direct
_atom_sites_solution_secondary difmap
_audit_creation_method SHELXL-97
_cell_angle_alpha 90.00
_cell_angle_beta 92.335(2)
_cell_angle_gamma 90.00
_cell_formula_units_Z 4
_cell_length_a 8.8036(8)
_cell_length_b 8.9040(7)
_cell_length_c 17.0732(14)
_cell_measurement_reflns_used 1161
_cell_measurement_temperature 273(2)
_cell_measurement_theta_max 27.76
_cell_measurement_theta_min 2.39
_cell_volume 1337.21(19)
_computing_cell_refinement 'SAINT (Bruker, 2000)'
_computing_data_collection 'SMART (Bruker, 2000)'
_computing_data_reduction 'SAINT (Bruker, 2000)'
_computing_molecular_graphics 'SHELXTL (Sheldrick, 2008)'
_computing_publication_material
;
SHELXTL (Sheldrick, 2008), PARST (Nardelli, 1995) and PLATON
(Spek, 2009)
;
_computing_structure_refinement 'SHELXL97 (Sheldrick, 2008)'
_computing_structure_solution 'SHELXS97 (Sheldrick, 2008)'
_diffrn_ambient_temperature 273(2)
_diffrn_measured_fraction_theta_full 1.000
_diffrn_measured_fraction_theta_max 1.000
_diffrn_measurement_device_type
;
Bruker SMART APEX CCD area-detector
;
_diffrn_measurement_method \w
_diffrn_radiation_monochromator graphite
_diffrn_radiation_source 'fine-focus sealed tube'
_diffrn_radiation_type MoK\a
_diffrn_radiation_wavelength 0.71073
_diffrn_reflns_av_R_equivalents 0.0472
_diffrn_reflns_av_sigmaI/netI 0.0540
_diffrn_reflns_limit_h_max 10
_diffrn_reflns_limit_h_min -10
_diffrn_reflns_limit_k_max 10
_diffrn_reflns_limit_k_min -10
_diffrn_reflns_limit_l_max 20
_diffrn_reflns_limit_l_min -20
_diffrn_reflns_number 7637
_diffrn_reflns_theta_full 25.50
_diffrn_reflns_theta_max 25.50
_diffrn_reflns_theta_min 2.32
_diffrn_standards_number 0
_exptl_absorpt_coefficient_mu 0.097
_exptl_absorpt_correction_T_max 0.9885
_exptl_absorpt_correction_T_min 0.9837
_exptl_absorpt_correction_type multi-scan
_exptl_absorpt_process_details '(SADABS; Bruker, 2000)'
_exptl_crystal_colour Colorless
_exptl_crystal_density_diffrn 1.392
_exptl_crystal_density_method 'not measured'
_exptl_crystal_description Block
_exptl_crystal_F_000 584
_exptl_crystal_size_max 0.17
_exptl_crystal_size_mid 0.17
_exptl_crystal_size_min 0.12
_refine_diff_density_max 0.180
_refine_diff_density_min -0.174
_refine_ls_extinction_method none
_refine_ls_goodness_of_fit_ref 0.993
_refine_ls_hydrogen_treatment mixed
_refine_ls_matrix_type full
_refine_ls_number_parameters 198
_refine_ls_number_reflns 2491
_refine_ls_number_restraints 1
_refine_ls_restrained_S_all 0.993
_refine_ls_R_factor_all 0.0925
_refine_ls_R_factor_gt 0.0515
_refine_ls_shift/su_max 0.000
_refine_ls_shift/su_mean 0.000
_refine_ls_structure_factor_coef Fsqd
_refine_ls_weighting_details 'calc w=1/[\s^2^(Fo^2^)+(0.0584P)^2^] where P=(Fo^2^+2Fc^2^)/3'
_refine_ls_weighting_scheme calc
_refine_ls_wR_factor_gt 0.1068
_refine_ls_wR_factor_ref 0.1217
_reflns_number_gt 1551
_reflns_number_total 2491
_reflns_threshold_expression I>2\s(I)
_cod_data_source_file pv2431.cif
_cod_data_source_block I
_cod_original_sg_symbol_H-M 'P 21/c'
_cod_database_code 2231267
_cod_database_fobs_code 2231267

loop_
_symmetry_equiv_pos_as_xyz
'x, y, z'
'-x, y+1/2, -z+1/2'
'-x, -y, -z'
'x, -y-1/2, z-1/2'

loop_
_atom_site_type_symbol
_atom_site_label
_atom_site_fract_x
_atom_site_fract_y
_atom_site_fract_z
_atom_site_U_iso_or_equiv
_atom_site_adp_type
_atom_site_calc_flag
_atom_site_refinement_flags
_atom_site_occupancy
_atom_site_symmetry_multiplicity
O O1 0.66942(18) 0.35101(18) -0.07613(8) 0.0531(5) Uani d . 1 1
O O2 0.53184(19) 0.37905(18) 0.20442(8) 0.0568(5) Uani d . 1 1
N N1 0.5172(2) 0.1671(2) -0.13475(10) 0.0470(5) Uani d . 1 1
H H1A 0.5578 0.1631 -0.1797 0.056 Uiso calc R 1 1
N N2 0.4730(2) 0.27880(19) 0.06115(9) 0.0407(5) Uani d . 1 1
N N3 0.5848(2) 0.38136(19) 0.07676(9) 0.0415(5) Uani d . 1 1
H H3A 0.6377 0.4169 0.0398 0.050 Uiso calc R 1 1
N N4 0.8354(3) 0.8078(3) 0.32398(15) 0.0676(7) Uani d D 1 1
C C1 0.2412(3) 0.0351(3) -0.00233(13) 0.0488(6) Uani d . 1 1
H H1B 0.2175 0.0545 0.0493 0.059 Uiso calc R 1 1
C C2 0.1601(3) -0.0703(3) -0.04635(15) 0.0557(7) Uani d . 1 1
H H2A 0.0815 -0.1229 -0.0241 0.067 Uiso calc R 1 1
C C3 0.1950(3) -0.0980(3) -0.12350(14) 0.0569(7) Uani d . 1 1
H H3B 0.1379 -0.1682 -0.1524 0.068 Uiso calc R 1 1
C C4 0.3119(3) -0.0245(3) -0.15845(13) 0.0523(7) Uani d . 1 1
H H4A 0.3354 -0.0442 -0.2101 0.063 Uiso calc R 1 1
C C5 0.3923(2) 0.0790(2) -0.11405(12) 0.0417(6) Uani d . 1 1
C C6 0.5659(3) 0.2585(3) -0.07583(12) 0.0409(6) Uani d . 1 1
C C7 0.4654(2) 0.2238(2) -0.00862(11) 0.0374(5) Uani d . 1 1
C C8 0.3583(2) 0.1110(2) -0.03664(12) 0.0391(5) Uani d . 1 1
C C9 0.6110(2) 0.4264(2) 0.15255(12) 0.0406(6) Uani d . 1 1
C C10 0.7362(2) 0.5353(2) 0.16743(12) 0.0400(6) Uani d . 1 1
C C11 0.8540(3) 0.5576(3) 0.11661(13) 0.0518(6) Uani d . 1 1
H H11A 0.8582 0.5027 0.0704 0.062 Uiso calc R 1 1
C C12 0.9645(3) 0.6629(3) 0.13619(15) 0.0606(7) Uani d . 1 1
H H12A 1.0442 0.6778 0.1030 0.073 Uiso calc R 1 1
C C13 0.9587(3) 0.7457(3) 0.20365(16) 0.0586(7) Uani d . 1 1
H H13A 1.0342 0.8161 0.2154 0.070 Uiso calc R 1 1
C C14 0.8416(3) 0.7259(3) 0.25467(14) 0.0490(6) Uani d . 1 1
C C15 0.7329(3) 0.6181(2) 0.23602(13) 0.0440(6) Uani d . 1 1
H H15A 0.6555 0.6009 0.2704 0.053 Uiso calc R 1 1
H H4C 0.7478(19) 0.819(3) 0.3435(17) 0.099(12) Uiso d D 1 1
H H4B 0.889(4) 0.894(3) 0.3239(17) 0.101(11) Uiso d . 1 1

loop_
_atom_site_aniso_label
_atom_site_aniso_U_11
_atom_site_aniso_U_22
_atom_site_aniso_U_33
_atom_site_aniso_U_12
_atom_site_aniso_U_13
_atom_site_aniso_U_23
O1 0.0485(10) 0.0635(11) 0.0480(9) -0.0019(9) 0.0114(8) 0.0040(8)
O2 0.0650(11) 0.0715(12) 0.0346(8) -0.0188(9) 0.0111(8) -0.0022(8)
N1 0.0485(12) 0.0630(12) 0.0299(9) 0.0067(11) 0.0055(9) 0.0003(9)
N2 0.0402(11) 0.0452(11) 0.0366(10) 0.0030(9) 0.0024(9) 0.0015(8)
N3 0.0439(11) 0.0476(11) 0.0334(10) -0.0005(10) 0.0080(9) 0.0016(8)
N4 0.0598(18) 0.0655(16) 0.0765(16) -0.0067(14) -0.0089(14) -0.0142(14)
C1 0.0431(14) 0.0557(15) 0.0473(13) 0.0064(13) 0.0012(12) 0.0011(12)
C2 0.0413(15) 0.0549(16) 0.0704(17) 0.0005(13) -0.0028(13) 0.0059(14)
C3 0.0515(16) 0.0529(15) 0.0644(17) 0.0076(13) -0.0192(14) -0.0053(13)
C4 0.0566(17) 0.0566(15) 0.0429(13) 0.0126(14) -0.0088(13) -0.0042(12)
C5 0.0392(13) 0.0476(13) 0.0377(12) 0.0125(12) -0.0042(11) 0.0000(11)
C6 0.0366(14) 0.0488(14) 0.0372(12) 0.0113(12) 0.0017(11) 0.0042(11)
C7 0.0364(13) 0.0432(13) 0.0326(11) 0.0115(11) 0.0013(10) 0.0028(10)
C8 0.0354(12) 0.0437(13) 0.0379(11) 0.0089(11) -0.0004(10) 0.0025(10)
C9 0.0436(14) 0.0440(13) 0.0345(12) 0.0075(11) 0.0040(11) 0.0023(10)
C10 0.0361(13) 0.0412(13) 0.0426(12) 0.0055(11) 0.0021(10) 0.0070(11)
C11 0.0452(15) 0.0603(16) 0.0504(13) 0.0042(13) 0.0079(12) 0.0053(12)
C12 0.0403(15) 0.0737(18) 0.0685(17) -0.0012(14) 0.0084(14) 0.0180(15)
C13 0.0447(16) 0.0558(16) 0.0743(17) -0.0074(13) -0.0084(14) 0.0100(14)
C14 0.0428(15) 0.0479(14) 0.0557(14) 0.0047(12) -0.0055(13) 0.0030(12)
C15 0.0377(13) 0.0472(14) 0.0470(13) 0.0014(11) -0.0012(11) 0.0047(11)

loop_
_atom_type_symbol
_atom_type_description
_atom_type_scat_dispersion_real
_atom_type_scat_dispersion_imag
_atom_type_scat_source
C C 0.0033 0.0016 'International Tables Vol C Tables 4.2.6.8 and 6.1.1.4'
H H 0.0000 0.0000 'International Tables Vol C Tables 4.2.6.8 and 6.1.1.4'
N N 0.0061 0.0033 'International Tables Vol C Tables 4.2.6.8 and 6.1.1.4'
O O 0.0106 0.0060 'International Tables Vol C Tables 4.2.6.8 and 6.1.1.4'

loop_
_geom_angle_atom_site_label_1
_geom_angle_atom_site_label_2
_geom_angle_atom_site_label_3
_geom_angle
C6 N1 C5 112.13(18)
C6 N1 H1A 123.9
C5 N1 H1A 123.9
C7 N2 N3 116.52(17)
N2 N3 C9 118.39(17)
N2 N3 H3A 120.8
C9 N3 H3A 120.8
C14 N4 H4C 117(2)
C14 N4 H4B 113.9(19)
H4C N4 H4B 113(3)
C2 C1 C8 118.6(2)
C2 C1 H1B 120.7
C8 C1 H1B 120.7
C1 C2 C3 120.5(2)
C1 C2 H2A 119.7
C3 C2 H2A 119.7
C4 C3 C2 121.7(2)
C4 C3 H3B 119.2
C2 C3 H3B 119.2
C5 C4 C3 117.3(2)
C5 C4 H4A 121.4
C3 C4 H4A 121.4
C4 C5 C8 122.3(2)
C4 C5 N1 128.8(2)
C8 C5 N1 108.91(19)
O1 C6 N1 127.9(2)
O1 C6 C7 126.8(2)
N1 C6 C7 105.3(2)
N2 C7 C8 125.39(19)
N2 C7 C6 128.0(2)
C8 C7 C6 106.59(17)
C1 C8 C5 119.6(2)
C1 C8 C7 133.39(19)
C5 C8 C7 107.01(18)
O2 C9 N3 120.4(2)
O2 C9 C10 122.86(19)
N3 C9 C10 116.76(18)
C15 C10 C11 119.5(2)
C15 C10 C9 116.88(19)
C11 C10 C9 123.6(2)
C12 C11 C10 118.7(2)
C12 C11 H11A 120.6
C10 C11 H11A 120.6
C13 C12 C11 121.2(2)
C13 C12 H12A 119.4
C11 C12 H12A 119.4
C12 C13 C14 120.9(2)
C12 C13 H13A 119.6
C14 C13 H13A 119.6
C15 C14 C13 117.9(2)
C15 C14 N4 120.5(2)
C13 C14 N4 121.5(2)
C14 C15 C10 121.7(2)
C14 C15 H15A 119.1
C10 C15 H15A 119.1

loop_
_geom_bond_atom_site_label_1
_geom_bond_atom_site_label_2
_geom_bond_distance
O1 C6 1.228(2)
O2 C9 1.224(2)
N1 C6 1.351(3)
N1 C5 1.407(3)
N1 H1A 0.8600
N2 C7 1.287(2)
N2 N3 1.361(2)
N3 C9 1.365(2)
N3 H3A 0.8600
N4 C14 1.393(3)
N4 H4C 0.858(10)
N4 H4B 0.90(3)
C1 C2 1.382(3)
C1 C8 1.383(3)
C1 H1B 0.9300
C2 C3 1.387(3)
C2 H2A 0.9300
C3 C4 1.376(3)
C3 H3B 0.9300
C4 C5 1.372(3)
C4 H4A 0.9300
C5 C8 1.396(3)
C6 C7 1.509(3)
C7 C8 1.446(3)
C9 C10 1.482(3)
C10 C15 1.385(3)
C10 C11 1.393(3)
C11 C12 1.382(3)
C11 H11A 0.9300
C12 C13 1.370(3)
C12 H12A 0.9300
C13 C14 1.388(3)
C13 H13A 0.9300
C14 C15 1.383(3)
C15 H15A 0.9300

loop_
_geom_hbond_atom_site_label_D
_geom_hbond_atom_site_label_H
_geom_hbond_atom_site_label_A
_geom_hbond_site_symmetry_A
_geom_hbond_distance_DH
_geom_hbond_distance_HA
_geom_hbond_distance_DA
_geom_hbond_angle_DHA
_geom_hbond_publ_flag
N1 H1A O2 4_565 0.86 2.02 2.785(2) 148 yes
N3 H3A O1 . 0.86 2.09 2.757(2) 133 yes
N4 H4C N2 2_655 0.86(2) 2.61(2) 3.423(3) 158(2) yes
C12 H12A O1 3_765 0.93 2.59 3.424(3) 149 yes

loop_
_geom_torsion_atom_site_label_1
_geom_torsion_atom_site_label_2
_geom_torsion_atom_site_label_3
_geom_torsion_atom_site_label_4
_geom_torsion
C7 N2 N3 C9 -170.74(18)
C8 C1 C2 C3 -0.5(3)
C1 C2 C3 C4 1.1(4)
C2 C3 C4 C5 -0.6(3)
C3 C4 C5 C8 -0.4(3)
C3 C4 C5 N1 178.9(2)
C6 N1 C5 C4 179.2(2)
C6 N1 C5 C8 -1.4(2)
C5 N1 C6 O1 -178.1(2)
C5 N1 C6 C7 1.7(2)
N3 N2 C7 C8 178.30(18)
N3 N2 C7 C6 0.2(3)
O1 C6 C7 N2 -3.2(4)
N1 C6 C7 N2 177.0(2)
O1 C6 C7 C8 178.4(2)
N1 C6 C7 C8 -1.4(2)
C2 C1 C8 C5 -0.5(3)
C2 C1 C8 C7 -179.0(2)
C4 C5 C8 C1 1.0(3)
N1 C5 C8 C1 -178.47(19)
C4 C5 C8 C7 179.85(19)
N1 C5 C8 C7 0.4(2)
N2 C7 C8 C1 0.8(4)
C6 C7 C8 C1 179.3(2)
N2 C7 C8 C5 -177.82(19)
C6 C7 C8 C5 0.6(2)
N2 N3 C9 O2 -2.5(3)
N2 N3 C9 C10 178.53(17)
O2 C9 C10 C15 -19.6(3)
N3 C9 C10 C15 159.37(19)
O2 C9 C10 C11 160.6(2)
N3 C9 C10 C11 -20.5(3)
C15 C10 C11 C12 -0.2(3)
C9 C10 C11 C12 179.6(2)
C10 C11 C12 C13 -0.7(4)
C11 C12 C13 C14 0.2(4)
C12 C13 C14 C15 1.2(4)
C12 C13 C14 N4 179.1(2)
C13 C14 C15 C10 -2.2(3)
N4 C14 C15 C10 179.9(2)
C11 C10 C15 C14 1.7(3)
C9 C10 C15 C14 -178.15(19)

loop_
_cod_related_entry_id
_cod_related_entry_database
_cod_related_entry_code
1 ChemSpider 30656873
